data_7038242
loop_
_publ_author_name
'\'Alvarez, Mar\'ia'
'\'Alvarez, Eleuterio'
'Fructos, Manuel R.'
'Urbano, Juan'
'P\'erez, Pedro J'

_publ_section_title
;
 Copper-induced ammonia N-H functionalization.
;
_journal_issue 37
_journal_name_full 'Dalton transactions (Cambridge, England : 2003)'
_journal_page_first 14628
_journal_page_last 14633
_journal_paper_doi 10.1039/c5dt04972e
_journal_volume 45
_journal_year 2016
_chemical_formula_moiety 'C55 H57 B Cu N7, 3(C H2 Cl2)'
_chemical_formula_sum 'C58 H63 B Cl6 Cu N7'
_chemical_formula_weight 1145.20
_chemical_name_systematic
; 
 ? 
;
_space_group_IT_number 148
_symmetry_cell_setting trigonal
_symmetry_space_group_name_Hall '-R 3'
_symmetry_space_group_name_H-M 'R -3 :H'
_atom_sites_solution_hydrogens geom
_atom_sites_solution_primary direct
_atom_sites_solution_secondary difmap
_audit_creation_method SHELXL-97
_audit_update_record
;
2015-12-18 deposited with the CCDC.
2016-02-02 downloaded from the CCDC.
;
_cell_angle_alpha 90.00
_cell_angle_beta 90.00
_cell_angle_gamma 120.00
_cell_formula_units_Z 6
_cell_length_a 20.1415(4)
_cell_length_b 20.1415(4)
_cell_length_c 24.6108(12)
_cell_measurement_reflns_used 7420
_cell_measurement_temperature 193(2)
_cell_measurement_theta_max 23.48
_cell_measurement_theta_min 2.48
_cell_volume 8646.5(5)
_computing_cell_refinement 'APEX2 Software Suite (Bruker, 2007)'
_computing_data_collection 'APEX2 Software Suite (Bruker, 2007)'
_computing_data_reduction 'APEX2 Software Suite (Bruker, 2007)'
_computing_molecular_graphics 'SHELXTL (Sheldrick, 2008)'
_computing_publication_material 'SHELXTL and publCIF (Westrip, 2010)'
_computing_structure_refinement 'SHELXL97 (Sheldrick, 2008)'
_computing_structure_solution 'SIR2002 (Burla et al., 2003)'
_diffrn_ambient_temperature 193(2)
_diffrn_detector_area_resol_mean 8.26
_diffrn_measured_fraction_theta_full 1.000
_diffrn_measured_fraction_theta_max 1.000
_diffrn_measurement_device_type
;
 Bruker-Nonius X8kappa APEX II CCD area detector
;
_diffrn_measurement_method 'phi and omega scans with narrow frames'
_diffrn_radiation_monochromator graphite
_diffrn_radiation_source 'fine-focus sealed tube'
_diffrn_radiation_type MoK\a
_diffrn_radiation_wavelength 0.71073
_diffrn_reflns_av_R_equivalents 0.0316
_diffrn_reflns_av_unetI/netI 0.0096
_diffrn_reflns_limit_h_max 24
_diffrn_reflns_limit_h_min -24
_diffrn_reflns_limit_k_max 24
_diffrn_reflns_limit_k_min -24
_diffrn_reflns_limit_l_max 29
_diffrn_reflns_limit_l_min -29
_diffrn_reflns_number 74684
_diffrn_reflns_theta_full 25.24
_diffrn_reflns_theta_max 25.24
_diffrn_reflns_theta_min 1.43
_diffrn_standards_decay_% 0
_exptl_absorpt_coefficient_mu 0.701
_exptl_absorpt_correction_T_max 0.8443
_exptl_absorpt_correction_T_min 0.7208
_exptl_absorpt_correction_type multi-scan
_exptl_absorpt_process_details
;
program SADABS, Bruker (2001).
;
_exptl_crystal_colour colourless
_exptl_crystal_density_diffrn 1.320
_exptl_crystal_density_method 'not measured'
_exptl_crystal_description block
_exptl_crystal_F_000 3576
_exptl_crystal_size_max 0.50
_exptl_crystal_size_mid 0.40
_exptl_crystal_size_min 0.25
_refine_diff_density_max 0.255
_refine_diff_density_min -0.193
_refine_diff_density_rms 0.035
_refine_ls_extinction_method none
_refine_ls_goodness_of_fit_ref 1.066
_refine_ls_hydrogen_treatment constr
_refine_ls_matrix_type full
_refine_ls_number_parameters 328
_refine_ls_number_reflns 3478
_refine_ls_number_restraints 337
_refine_ls_restrained_S_all 1.025
_refine_ls_R_factor_all 0.0507
_refine_ls_R_factor_gt 0.0389
_refine_ls_shift/su_max 0.002
_refine_ls_shift/su_mean 0.000
_refine_ls_structure_factor_coef Fsqd
_refine_ls_weighting_details 'calc w=1/[\s^2^(Fo^2^)+(0.0649P)^2^+5.8522P] where P=(Fo^2^+2Fc^2^)/3'
_refine_ls_weighting_scheme calc
_refine_ls_wR_factor_gt 0.1131
_refine_ls_wR_factor_ref 0.1218
_reflns_number_gt 2789
_reflns_number_total 3478
_reflns_threshold_expression >2sigma(I)
_cod_data_source_file c5dt04972e2.cif
_cod_data_source_block 5
_cod_depositor_comments 'Adding full bibliography for 7038238--7038244.cif.'
_cod_original_sg_symbol_H-M 'R -3'
_cod_database_code 7038242

loop_
_symmetry_equiv_pos_as_xyz
'x, y, z'
'-y, x-y, z'
'-x+y, -x, z'
'x+2/3, y+1/3, z+1/3'
'-y+2/3, x-y+1/3, z+1/3'
'-x+y+2/3, -x+1/3, z+1/3'
'x+1/3, y+2/3, z+2/3'
'-y+1/3, x-y+2/3, z+2/3'
'-x+y+1/3, -x+2/3, z+2/3'
'-x, -y, -z'
'y, -x+y, -z'
'x-y, x, -z'
'-x+2/3, -y+1/3, -z+1/3'
'y+2/3, -x+y+1/3, -z+1/3'
'x-y+2/3, x+1/3, -z+1/3'
'-x+1/3, -y+2/3, -z+2/3'
'y+1/3, -x+y+2/3, -z+2/3'
'x-y+1/3, x+2/3, -z+2/3'

loop_
_atom_site_label
_atom_site_type_symbol
_atom_site_fract_x
_atom_site_fract_y
_atom_site_fract_z
_atom_site_U_iso_or_equiv
_atom_site_adp_type
_atom_site_occupancy
_atom_site_symmetry_multiplicity
_atom_site_calc_flag
_atom_site_refinement_flags
_atom_site_disorder_assembly
_atom_site_disorder_group
Cu1 Cu 0.0172(3) 0.0160(4) 0.24309(2) 0.0493(4) Uani 0.333333 1 d PU . .
N1 N 0.09366(8) 0.07823(8) 0.19138(5) 0.0496(3) Uani 1 1 d U . .
N2 N 0.07651(8) 0.06667(8) 0.13720(5) 0.0558(4) Uani 1 1 d . . .
C1 C 0.16163(9) 0.14144(9) 0.19536(7) 0.0500(4) Uani 1 1 d . . .
C2 C 0.18869(11) 0.17112(11) 0.14349(8) 0.0666(5) Uani 1 1 d . . .
H2 H 0.2357 0.2159 0.1346 0.080 Uiso 1 1 calc R . .
C3 C 0.13339(12) 0.12226(12) 0.10854(8) 0.0658(5) Uani 1 1 d . . .
H3 H 0.1350 0.1269 0.0701 0.079 Uiso 1 1 calc R . .
C4 C 0.19641(9) 0.17262(9) 0.24900(7) 0.0518(4) Uani 1 1 d . . .
C5 C 0.25296(9) 0.15911(10) 0.27005(8) 0.0610(5) Uani 1 1 d . . .
C6 C 0.28457(10) 0.19058(12) 0.32017(10) 0.0751(6) Uani 1 1 d . . .
H6 H 0.3236 0.1822 0.33333345 0.090 Uiso 1 1 calc R . .
C7 C 0.26155(12) 0.23347(12) 0.34997(10) 0.0784(6) Uani 1 1 d . . .
C8 C 0.20583(12) 0.24570(11) 0.32816(10) 0.0743(6) Uani 1 1 d . . .
H8 H 0.1893 0.2752 0.3482 0.089 Uiso 1 1 calc R . .
C9 C 0.17299(10) 0.21671(9) 0.27825(8) 0.0589(4) Uani 1 1 d . . .
C10 C 0.27758(13) 0.10987(15) 0.23970(10) 0.0831(6) Uani 1 1 d . . .
H10A H 0.3145 0.1034 0.2618 0.125 Uiso 1 1 calc R . .
H10B H 0.3016 0.1347 0.2053 0.125 Uiso 1 1 calc R . .
H10C H 0.2327 0.0596 0.2324 0.125 Uiso 1 1 calc R . .
C11 C 0.29543(17) 0.26471(18) 0.40497(13) 0.1205(11) Uani 1 1 d . . .
H11A H 0.2652 0.2842 0.4231 0.181 Uiso 1 1 calc R . .
H11B H 0.3484 0.3065 0.4007 0.181 Uiso 1 1 calc R . .
H11C H 0.2947 0.2238 0.4270 0.181 Uiso 1 1 calc R . .
C12 C 0.11290(13) 0.23258(12) 0.25577(9) 0.0761(6) Uani 1 1 d . . .
H12A H 0.1007 0.2607 0.2828 0.114 Uiso 1 1 calc R . .
H12B H 0.0665 0.1840 0.2472 0.114 Uiso 1 1 calc R . .
H12C H 0.1323 0.2634 0.2226 0.114 Uiso 1 1 calc R . .
N3 N -0.0338(2) -0.0324(2) 0.31255(14) 0.0437(8) Uani 0.333333 1 d P . .
H3A H -0.0812 -0.0373 0.3130 0.052 Uiso 0.333333 1 d PR . .
H3B H -0.0422 -0.0813 0.3130 0.052 Uiso 0.333333 1 d PR . .
C13 C -0.02006(17) -0.01912(18) 0.37343(17) 0.0392(16) Uani 0.333333 1 d PDU . .
C14 C 0.00652(16) 0.06551(16) 0.38700(16) 0.0389(15) Uani 0.333333 1 d PGDU . 1
C15 C 0.05534(17) 0.1029(2) 0.43035(17) 0.052(2) Uani 0.333333 1 d PGU . 1
H15 H 0.0754 0.0778 0.4510 0.063 Uiso 0.333333 1 d PG . 1
C16 C 0.0745(2) 0.1776(2) 0.4432(3) 0.063(2) Uani 0.333333 1 d PGU . 1
H16 H 0.1075 0.2030 0.4725 0.075 Uiso 0.333333 1 d PG . 1
C17 C 0.0448(2) 0.21490(17) 0.4127(4) 0.065(3) Uani 0.333333 1 d PGU . 1
H17 H 0.0577 0.2654 0.4214 0.078 Uiso 0.333333 1 d PG . 1
C18 C -0.0040(2) 0.17746(18) 0.3694(4) 0.075(3) Uani 0.333333 1 d PGU . 1
H18 H -0.0241 0.2027 0.3488 0.090 Uiso 0.333333 1 d PG . 1
C19 C -0.0232(2) 0.1028(2) 0.3565(3) 0.067(2) Uani 0.333333 1 d PGU . 1
H19 H -0.0562 0.0775 0.3272 0.080 Uiso 0.333333 1 d PG . 1
C14A C -0.09639(15) -0.07375(16) 0.40235(10) 0.0459(15) Uani 0.333333 1 d PGDU . 2
C15A C -0.12774(17) -0.0482(2) 0.44180(16) 0.055(2) Uani 0.333333 1 d PGU . 2
H15A H -0.1010 0.0033 0.4531 0.066 Uiso 0.333333 1 d PG . 2
C16A C -0.19857(19) -0.0987(3) 0.4645(2) 0.067(2) Uani 0.333333 1 d PGU . 2
H16A H -0.2198 -0.0814 0.4912 0.081 Uiso 0.333333 1 d PG . 2
C17A C -0.23806(17) -0.1748(2) 0.4478(2) 0.0750(19) Uani 0.333333 1 d PGU . 2
H17A H -0.2860 -0.2089 0.4632 0.090 Uiso 0.333333 1 d PG . 2
C18A C -0.20671(16) -0.20037(18) 0.4084(2) 0.073(2) Uani 0.333333 1 d PGU . 2
H18A H -0.2334 -0.2518 0.3971 0.088 Uiso 0.333333 1 d PG . 2
C19A C -0.13588(17) -0.14986(16) 0.38564(17) 0.0591(17) Uani 0.333333 1 d PGU . 2
H19A H -0.1147 -0.1672 0.3590 0.071 Uiso 0.333333 1 d PG . 2
C14B C 0.04478(16) -0.03564(16) 0.3886(2) 0.0418(15) Uani 0.333333 1 d PGDU . 3
C15B C 0.03413(17) -0.0842(2) 0.4320(3) 0.060(2) Uani 0.333333 1 d PGU . 3
H15B H -0.0142 -0.1118 0.4486 0.072 Uiso 0.333333 1 d PG . 3
C16B C 0.09497(19) -0.0920(3) 0.4507(4) 0.079(3) Uani 0.333333 1 d PGU . 3
H16B H 0.0878 -0.1249 0.4801 0.095 Uiso 0.333333 1 d PG . 3
C17B C 0.16646(18) -0.0513(3) 0.4261(5) 0.074(3) Uani 0.333333 1 d PGU . 3
H17B H 0.2076 -0.0565 0.4388 0.089 Uiso 0.333333 1 d PG . 3
C18B C 0.17711(17) -0.0027(2) 0.3828(4) 0.061(2) Uani 0.333333 1 d PGU . 3
H18B H 0.2255 0.0249 0.3661 0.073 Uiso 0.333333 1 d PG . 3
C19B C 0.11627(18) 0.00512(18) 0.3640(2) 0.0544(18) Uani 0.333333 1 d PGU . 3
H19B H 0.1235 0.0380 0.33333347 0.065 Uiso 0.333333 1 d PG . 3
B1 B 0.0000 0.0000 0.11681(13) 0.0606(9) Uani 1 3 d S . .
H1 H 0.0000 0.0000 0.0762 0.073 Uiso 1 3 calc SR . .
Cl1A Cl 0.0530(2) 0.29919(16) 0.12553(12) 0.1525(13) Uani 0.60 1 d PDU A 1
Cl2A Cl 0.0241(2) 0.1973(2) 0.03684(11) 0.1068(10) Uani 0.60 1 d PDU A 1
C20A C 0.0018(6) 0.2085(5) 0.1022(4) 0.126(4) Uani 0.60 1 d PDU A 1
H20A H -0.0534 0.1921 0.1040 0.152 Uiso 0.60 1 calc PR A 1
H20B H 0.0106 0.1744 0.1264 0.152 Uiso 0.60 1 calc PR A 1
Cl1B Cl 0.0208(2) 0.2888(2) 0.13524(17) 0.1011(9) Uani 0.40 1 d PDU B 2
Cl2B Cl 0.0336(3) 0.2198(4) 0.0340(2) 0.1117(16) Uani 0.40 1 d PDU B 2
C20B C 0.0151(9) 0.2090(6) 0.1045(5) 0.112(4) Uani 0.40 1 d PDU B 2
H20C H -0.0368 0.1646 0.1106 0.135 Uiso 0.40 1 calc PR B 2
H20D H 0.0523 0.1974 0.1221 0.135 Uiso 0.40 1 calc PR B 2

loop_
_atom_site_aniso_label
_atom_site_aniso_U_11
_atom_site_aniso_U_22
_atom_site_aniso_U_33
_atom_site_aniso_U_23
_atom_site_aniso_U_13
_atom_site_aniso_U_12
Cu1 0.054(2) 0.054(2) 0.0337(2) 0.0075(5) 0.0086(4) 0.0223(6)
N1 0.0525(7) 0.0538(8) 0.0382(7) 0.0064(5) 0.0066(5) 0.0232(6)
N2 0.0655(9) 0.0663(9) 0.0353(7) 0.0099(6) 0.0100(6) 0.0329(7)
C1 0.0473(8) 0.0486(8) 0.0561(9) 0.0132(7) 0.0138(7) 0.0255(7)
C2 0.0624(11) 0.0669(11) 0.0686(12) 0.0286(10) 0.0247(9) 0.0309(9)
C3 0.0763(12) 0.0818(13) 0.0483(10) 0.0246(9) 0.0232(9) 0.0461(11)
C4 0.0382(8) 0.0397(8) 0.0649(10) 0.0094(7) 0.0068(7) 0.0101(6)
C5 0.0410(8) 0.0594(10) 0.0761(12) 0.0147(9) 0.0084(8) 0.0201(8)
C6 0.0411(9) 0.0721(13) 0.0965(16) 0.0065(11) -0.0110(9) 0.0165(9)
C7 0.0601(11) 0.0577(11) 0.0925(15) -0.0153(10) -0.0235(11) 0.0108(9)
C8 0.0697(12) 0.0512(10) 0.0931(15) -0.0197(10) -0.0177(11) 0.0234(9)
C9 0.0521(9) 0.0399(8) 0.0764(12) -0.0040(8) -0.0049(8) 0.0166(7)
C10 0.0718(13) 0.1091(17) 0.0888(15) 0.0165(13) 0.0137(11) 0.0605(13)
C11 0.104(2) 0.110(2) 0.128(3) -0.0480(18) -0.0640(19) 0.0389(17)
C12 0.0864(14) 0.0676(12) 0.0893(15) -0.0132(11) -0.0138(11) 0.0497(11)
N3 0.047(2) 0.042(2) 0.0365(19) 0.0021(14) 0.0014(15) 0.0178(14)
C13 0.044(4) 0.044(4) 0.0318(16) -0.001(2) 0.003(2) 0.023(3)
C14 0.037(3) 0.037(3) 0.040(3) -0.005(2) 0.000(2) 0.017(3)
C15 0.047(4) 0.062(4) 0.054(5) -0.002(3) -0.015(3) 0.032(3)
C16 0.062(4) 0.074(5) 0.055(4) -0.028(4) -0.024(3) 0.036(4)
C17 0.081(7) 0.060(5) 0.071(7) -0.007(4) -0.002(4) 0.048(5)
C18 0.100(6) 0.062(5) 0.073(7) -0.004(4) -0.020(4) 0.048(5)
C19 0.082(4) 0.058(4) 0.068(5) -0.007(4) -0.023(4) 0.041(4)
C14A 0.042(3) 0.053(3) 0.038(3) 0.017(3) 0.011(3) 0.020(3)
C15A 0.051(4) 0.066(5) 0.052(4) 0.004(4) 0.012(3) 0.032(3)
C16A 0.063(4) 0.091(4) 0.058(4) 0.017(3) 0.027(3) 0.045(4)
C17A 0.059(4) 0.085(4) 0.069(5) 0.030(4) 0.022(3) 0.028(3)
C18A 0.072(5) 0.059(4) 0.063(5) 0.019(3) 0.020(3) 0.014(3)
C19A 0.064(4) 0.045(3) 0.054(4) 0.012(3) 0.019(4) 0.017(3)
C14B 0.045(3) 0.043(4) 0.038(3) 0.004(3) 0.004(3) 0.023(3)
C15B 0.066(4) 0.057(6) 0.052(5) 0.015(3) -0.001(4) 0.027(4)
C16B 0.082(6) 0.079(5) 0.073(6) 0.045(6) 0.011(5) 0.038(5)
C17B 0.079(6) 0.092(7) 0.066(6) 0.021(5) -0.009(5) 0.054(6)
C18B 0.047(5) 0.086(6) 0.050(5) 0.022(4) 0.005(3) 0.034(4)
C19B 0.053(4) 0.075(4) 0.044(4) 0.016(3) 0.006(3) 0.039(3)
B1 0.0759(14) 0.0759(14) 0.0300(15) 0.000 0.000 0.0380(7)
Cl1A 0.225(3) 0.0853(11) 0.1148(16) -0.0297(11) -0.0224(19) 0.0536(18)
Cl2A 0.153(2) 0.110(2) 0.0667(9) -0.0069(8) -0.0153(10) 0.0727(17)
C20A 0.100(4) 0.104(5) 0.114(5) -0.045(4) 0.032(4) 0.005(3)
Cl1B 0.139(2) 0.0753(14) 0.1075(17) 0.0068(11) 0.0157(14) 0.0669(16)
Cl2B 0.1025(17) 0.118(4) 0.112(2) -0.0084(17) 0.0246(14) 0.0538(19)
C20B 0.171(12) 0.073(6) 0.115(7) 0.031(5) 0.039(7) 0.077(7)

loop_
_atom_type_symbol
_atom_type_description
_atom_type_scat_dispersion_real
_atom_type_scat_dispersion_imag
_atom_type_scat_source
C C 0.0033 0.0016 'International Tables Vol C Tables 4.2.6.8 and 6.1.1.4'
H H 0.0000 0.0000 'International Tables Vol C Tables 4.2.6.8 and 6.1.1.4'
B B 0.0013 0.0007 'International Tables Vol C Tables 4.2.6.8 and 6.1.1.4'
Cl Cl 0.1484 0.1585 'International Tables Vol C Tables 4.2.6.8 and 6.1.1.4'
N N 0.0061 0.0033 'International Tables Vol C Tables 4.2.6.8 and 6.1.1.4'
Cu Cu 0.3201 1.2651 'International Tables Vol C Tables 4.2.6.8 and 6.1.1.4'

loop_
_geom_angle_atom_site_label_1
_geom_angle_atom_site_label_2
_geom_angle_atom_site_label_3
_geom_angle
_geom_angle_site_symmetry_1
_geom_angle_site_symmetry_3
Cu1 Cu1 Cu1 60.000(2) 2 3
Cu1 Cu1 N3 99.5(4) 2 2
Cu1 Cu1 N3 81.4(8) 3 2
Cu1 Cu1 N3 80.1(8) 2 3
Cu1 Cu1 N3 98.8(5) 3 3
N3 Cu1 N3 37.3(2) 2 3
Cu1 Cu1 N1 133.0(11) 2 .
Cu1 Cu1 N1 126.9(14) 3 .
N3 Cu1 N1 126.9(3) 2 .
N3 Cu1 N1 131.7(2) 3 .
Cu1 Cu1 N3 64.4(4) 2 .
Cu1 Cu1 N3 63.7(4) 3 .
N3 Cu1 N3 35.16(18) 2 .
N3 Cu1 N3 35.13(18) 3 .
N1 Cu1 N3 161.7(2) . .
Cu1 Cu1 N1 41.5(12) 2 2
Cu1 Cu1 N1 86.7(16) 3 2
N3 Cu1 N1 138.3(4) 2 2
N3 Cu1 N1 107.1(5) 3 2
N1 Cu1 N1 91.8(2) . 2
N3 Cu1 N1 104.4(3) . 2
Cu1 Cu1 N1 79.0(16) 2 3
Cu1 Cu1 N1 36.6(9) 3 3
N3 Cu1 N1 109.2(5) 2 3
N3 Cu1 N1 135.0(3) 3 3
N1 Cu1 N1 90.6(3) . 3
N3 Cu1 N1 100.0(3) . 3
N1 Cu1 N1 81.66(5) 2 3
C1 N1 N2 106.67(13) . .
C1 N1 Cu1 133.51(12) . .
N2 N1 Cu1 119.12(11) . .
C1 N1 Cu1 142.0(2) . 3
N2 N1 Cu1 111.31(18) . 3
C1 N1 Cu1 140.8(2) . 2
N2 N1 Cu1 110.06(16) . 2
C3 N2 N1 109.55(15) . .
C3 N2 B1 128.74(18) . .
N1 N2 B1 121.65(15) . .
N1 C1 C2 109.70(16) . .
N1 C1 C4 121.03(13) . .
C2 C1 C4 129.21(16) . .
C3 C2 C1 105.34(16) . .
C3 C2 H2 127.3 . .
C1 C2 H2 127.3 . .
N2 C3 C2 108.74(16) . .
N2 C3 H3 125.6 . .
C2 C3 H3 125.6 . .
C9 C4 C5 120.05(17) . .
C9 C4 C1 119.44(15) . .
C5 C4 C1 120.51(16) . .
C6 C5 C4 118.26(18) . .
C6 C5 C10 120.90(18) . .
C4 C5 C10 120.82(19) . .
C7 C6 C5 122.56(19) . .
C7 C6 H6 118.7 . .
C5 C6 H6 118.7 . .
C8 C7 C6 117.8(2) . .
C8 C7 C11 121.1(2) . .
C6 C7 C11 121.1(2) . .
C7 C8 C9 122.3(2) . .
C7 C8 H8 118.8 . .
C9 C8 H8 118.8 . .
C8 C9 C4 119.06(17) . .
C8 C9 C12 120.30(18) . .
C4 C9 C12 120.64(17) . .
C5 C10 H10A 109.5 . .
C5 C10 H10B 109.5 . .
H10A C10 H10B 109.5 . .
C5 C10 H10C 109.5 . .
H10A C10 H10C 109.5 . .
H10B C10 H10C 109.5 . .
C7 C11 H11A 109.5 . .
C7 C11 H11B 109.5 . .
H11A C11 H11B 109.5 . .
C7 C11 H11C 109.5 . .
H11A C11 H11C 109.5 . .
H11B C11 H11C 109.5 . .
C9 C12 H12A 109.5 . .
C9 C12 H12B 109.5 . .
H12A C12 H12B 109.5 . .
C9 C12 H12C 109.5 . .
H12A C12 H12C 109.5 . .
H12B C12 H12C 109.5 . .
N3 N3 N3 60.000(1) 3 2
N3 N3 C13 81.04(17) 3 .
N3 N3 C13 81.15(17) 2 .
N3 N3 C13 71.0(2) 3 2
N3 N3 C13 58.60(15) 2 2
N3 N3 C13 58.53(15) 3 3
N3 N3 C13 70.79(19) 2 3
N3 N3 Cu1 81.0(2) 3 3
N3 N3 Cu1 71.6(4) 2 3
C13 N3 Cu1 152.3(5) . 3
C13 N3 Cu1 130.0(4) 2 3
C13 N3 Cu1 134.6(4) 3 3
N3 N3 Cu1 71.0(4) 3 2
N3 N3 Cu1 80.7(2) 2 2
C13 N3 Cu1 151.6(5) . 2
C13 N3 Cu1 134.3(4) 2 2
C13 N3 Cu1 129.3(4) 3 2
N3 N3 C14 104.3(2) 3 2
N3 N3 C14 106.48(16) 2 2
C13 N3 C14 49.33(14) 2 2
C13 N3 C14 48.4(2) 3 2
Cu1 N3 C14 172.8(3) 3 2
Cu1 N3 C14 168.4(3) 2 2
N3 N3 Cu1 64.2(2) 3 .
N3 N3 Cu1 63.9(2) 2 .
C13 N3 Cu1 139.3(2) . .
C13 N3 Cu1 119.0(2) 2 .
C13 N3 Cu1 119.0(2) 3 .
C14 N3 Cu1 167.4(2) 2 .
N3 N3 H3A 97.4 3 .
N3 N3 H3A 157.3 2 .
C13 N3 H3A 95.4 . .
C13 N3 H3A 116.1 2 .
C13 N3 H3A 97.7 3 .
Cu1 N3 H3A 107.6 3 .
Cu1 N3 H3A 93.1 2 .
C14 N3 H3A 76.9 2 .
Cu1 N3 H3A 108.8 . .
N3 N3 H3B 157.4 3 .
N3 N3 H3B 97.4 2 .
C13 N3 H3B 95.6 . .
C13 N3 H3B 97.5 2 .
C13 N3 H3B 116.2 3 .
Cu1 N3 H3B 93.0 3 .
Cu1 N3 H3B 108.2 2 .
C14 N3 H3B 80.3 2 .
Cu1 N3 H3B 108.3 . .
H3A N3 H3B 105.2 . .
C13 C13 C13 60.000(2) 3 2
C13 C13 C14 140.6(10) 3 2
C13 C13 C14 147.0(9) 2 2
C13 C13 C14B 115.8(8) 3 3
C13 C13 C14B 160.4(2) 2 3
C13 C13 C14 79.4(6) 3 3
C14 C13 C14 124.3(5) 2 3
C14B C13 C14 143.9(4) 3 3
C13 C13 N3 99.0(2) 3 .
C13 C13 N3 98.8(2) 2 .
C14 C13 N3 100.9(4) 2 .
C14B C13 N3 100.8(4) 3 .
C14 C13 N3 109.2(3) 3 .
C13 C13 C14A 130.0(6) 3 .
C13 C13 C14A 148.4(4) 2 .
C14 C13 C14A 127.2(3) 3 .
N3 C13 C14A 107.4(2) . .
C13 C13 C14B 98.4(7) 3 .
C14 C13 C14B 107.5(4) 2 .
C14B C13 C14B 131.2(3) 3 .
N3 C13 C14B 107.3(4) . .
C14A C13 C14B 112.45(17) . .
C13 C13 C14 74.9(7) 2 .
C14 C13 C14 121.7(5) 2 .
C14B C13 C14 97.7(2) 3 .
C14 C13 C14 90.70(18) 3 .
N3 C13 C14 109.8(3) . .
C14A C13 C14 111.00(17) . .
C14B C13 C14 108.72(16) . .
C13 C13 N3 58.6(2) 3 3
C13 C13 N3 79.0(3) 2 3
C14 C13 N3 131.8(5) 2 3
C14B C13 N3 116.3(4) 3 3
C14 C13 N3 99.6(2) 3 3
C14A C13 N3 132.6(3) . 3
C14B C13 N3 111.0(3) . 3
C14 C13 N3 70.9(2) . 3
C13 C13 N3 78.7(3) 3 2
C13 C13 N3 58.49(19) 2 2
C14 C13 N3 135.6(5) 2 2
C14B C13 N3 141.1(4) 3 2
C14 C13 N3 71.4(2) 3 2
C14A C13 N3 144.8(3) . 2
C14B C13 N3 76.4(3) . 2
C14 C13 N3 96.7(2) . 2
C13 C13 C14B 59.2(6) 2 2
C14 C13 C14B 133.9(5) 2 2
C14B C13 C14B 112.1(3) 3 2
C14 C13 C14B 75.4(2) 3 2
N3 C13 C14B 111.2(3) . 2
C14A C13 C14B 123.2(2) . 2
C14B C13 C14B 93.85(19) . 2
N3 C13 C14B 70.9(2) 3 2
N3 C13 C14B 88.5(2) 2 2
C13 C14 C15 121.0(4) 3 .
C13 C14 C19 117.8(4) 3 .
C15 C14 C19 120.0 . .
C15 C14 C13 105.21(16) . 2
C19 C14 C13 131.56(18) . 2
C15 C14 C13 121.66(14) . .
C19 C14 C13 118.24(14) . .
C13 C14 N3 50.9(3) 3 3
C15 C14 N3 144.74(19) . 3
C19 C14 N3 72.5(2) . 3
C13 C14 N3 60.2(2) 2 3
C13 C14 N3 59.8(2) . 3
C14 C15 C16 120.0 . .
C16 C15 C13 142.26(17) . 3
C13 C15 H15 97.4 3 .
C17 C16 C15 120.0 . .
C18 C17 C16 120.0 . .
C17 C18 C19 120.0 . .
C18 C19 C14 120.0 . .
C18 C19 C13 143.45(15) . 3
C13 C19 H19 96.2 3 .
C15A C14A C19A 120.0 . .
C15A C14A C13 122.15(11) . .
C19A C14A C13 117.77(11) . .
C14A C15A C16A 120.0 . .
C14A C15A H15A 120.0 . .
C16A C15A H15A 120.0 . .
C17A C16A C15A 120.0 . .
C17A C16A H16A 120.0 . .
C15A C16A H16A 120.0 . .
C16A C17A C18A 120.0 . .
C16A C17A H17A 120.0 . .
C18A C17A H17A 120.0 . .
C17A C18A C19A 120.0 . .
C17A C18A H18A 120.0 . .
C19A C18A H18A 120.0 . .
C18A C19A C14A 120.0 . .
C18A C19A H19A 120.0 . .
C14A C19A H19A 120.0 . .
C13 C14B C19B 98.7(2) 2 .
C13 C14B C15B 137.5(2) 2 .
C19B C14B C15B 120.0 . .
C19B C14B C13 120.30(10) . .
C15B C14B C13 119.17(11) . .
C19B C14B C13 103.30(19) . 3
C15B C14B C13 130.85(18) . 3
C16B C15B C14B 120.0 . .
C15B C16B C17B 120.0 . .
C16B C17B C18B 120.0 . .
C19B C18B C17B 120.0 . .
C18B C19B C14B 120.0 . .
C18B C19B C13 152.14(17) . 2
C13 C19B H19B 86.0 2 .
N2 B1 N2 109.87(12) . 2
N2 B1 N2 109.87(12) . 3
N2 B1 N2 109.87(12) 2 3
N2 B1 H1 109.1 . .
N2 B1 H1 109.1 2 .
N2 B1 H1 109.1 3 .
Cl1A C20A Cl2A 113.7(5) . .
Cl1A C20A H20A 108.8 . .
Cl2A C20A H20A 108.8 . .
Cl1A C20A H20B 108.8 . .
Cl2A C20A H20B 108.8 . .
H20A C20A H20B 107.7 . .
Cl1B C20B Cl2B 113.8(6) . .
Cl1B C20B H20C 108.8 . .
Cl2B C20B H20C 108.8 . .
Cl1B C20B H20D 108.8 . .
Cl2B C20B H20D 108.8 . .
H20C C20B H20D 107.7 . .

loop_
_geom_bond_atom_site_label_1
_geom_bond_atom_site_label_2
_geom_bond_distance
_geom_bond_site_symmetry_2
Cu1 Cu1 0.5793(12) 2
Cu1 Cu1 0.5793(12) 3
Cu1 N3 1.801(5) 2
Cu1 N3 1.808(5) 3
Cu1 N1 1.9060(18) .
Cu1 N3 1.981(3) .
Cu1 N1 2.301(9) 2
Cu1 N1 2.340(8) 3
N1 C1 1.327(2) .
N1 N2 1.3679(19) .
N1 Cu1 2.301(9) 3
N1 Cu1 2.340(8) 2
N2 C3 1.335(2) .
N2 B1 1.5364(18) .
C1 C2 1.399(2) .
C1 C4 1.479(2) .
C2 C3 1.361(3) .
C2 H2 0.9500 .
C3 H3 0.9500 .
C4 C9 1.396(3) .
C4 C5 1.396(2) .
C5 C6 1.387(3) .
C5 C10 1.510(3) .
C6 C7 1.378(3) .
C6 H6 0.9500 .
C7 C8 1.373(3) .
C7 C11 1.505(3) .
C8 C9 1.379(3) .
C8 H8 0.9500 .
C9 C12 1.503(3) .
C10 H10A 0.9800 .
C10 H10B 0.9800 .
C10 H10C 0.9800 .
C11 H11A 0.9800 .
C11 H11B 0.9800 .
C11 H11C 0.9800 .
C12 H12A 0.9800 .
C12 H12B 0.9800 .
C12 H12C 0.9800 .
N3 N3 1.155(6) 3
N3 N3 1.155(6) 2
N3 C13 1.523(5) .
N3 C13 1.762(5) 2
N3 C13 1.764(5) 3
N3 Cu1 1.801(5) 3
N3 Cu1 1.808(5) 2
N3 C14 1.926(5) 2
N3 H3A 0.9100 .
N3 H3B 0.9100 .
C13 C13 0.684(4) 3
C13 C13 0.684(4) 2
C13 C14 0.927(4) 2
C13 C14B 1.121(7) 3
C13 C14 1.519(8) 3
C13 C14A 1.5457(18) .
C13 C14B 1.5462(19) .
C13 C14 1.5463(18) .
C13 N3 1.762(5) 3
C13 N3 1.764(5) 2
C13 C14B 1.780(7) 2
C14 C13 0.927(4) 3
C14 C15 1.3900 .
C14 C19 1.3900 .
C14 C13 1.519(8) 2
C14 N3 1.926(5) 3
C15 C16 1.3900 .
C15 C13 2.030(4) 3
C15 H15 0.9400 .
C16 C17 1.3900 .
C16 H16 0.9400 .
C17 C18 1.3900 .
C17 H17 0.9400 .
C18 C19 1.3900 .
C18 H18 0.9400 .
C19 C13 1.998(6) 3
C19 H19 0.9400 .
C14A C15A 1.3900 .
C14A C19A 1.3900 .
C15A C16A 1.3900 .
C15A H15A 0.9400 .
C16A C17A 1.3900 .
C16A H16A 0.9400 .
C17A C18A 1.3900 .
C17A H17A 0.9400 .
C18A C19A 1.3900 .
C18A H18A 0.9400 .
C19A H19A 0.9400 .
C14B C13 1.121(8) 2
C14B C19B 1.3900 .
C14B C15B 1.3900 .
C14B C13 1.780(7) 3
C15B C16B 1.3900 .
C15B H15B 0.9400 .
C16B C17B 1.3900 .
C16B H16B 0.9400 .
C17B C18B 1.3900 .
C17B H17B 0.9400 .
C18B C19B 1.3900 .
C18B H18B 0.9400 .
C19B C13 1.913(5) 2
C19B H19B 0.9400 .
B1 N2 1.5364(18) 2
B1 N2 1.5364(18) 3
B1 H1 1.0000 .
Cl1A C20A 1.688(8) .
Cl2A C20A 1.716(8) .
C20A H20A 0.9900 .
C20A H20B 0.9900 .
Cl1B C20B 1.729(10) .
Cl2B C20B 1.765(12) .
C20B H20C 0.9900 .
C20B H20D 0.9900 .

loop_
_geom_torsion_atom_site_label_1
_geom_torsion_atom_site_label_2
_geom_torsion_atom_site_label_3
_geom_torsion_atom_site_label_4
_geom_torsion
_geom_torsion_site_symmetry_1
_geom_torsion_site_symmetry_4
Cu1 Cu1 N1 C1 138(3) 2 .
Cu1 Cu1 N1 C1 -141(2) 3 .
N3 Cu1 N1 C1 -31.9(11) 2 .
N3 Cu1 N1 C1 16.7(12) 3 .
N3 Cu1 N1 C1 -21(3) . .
N1 Cu1 N1 C1 131.7(2) 2 .
N1 Cu1 N1 C1 -146.7(2) 3 .
Cu1 Cu1 N1 N2 -31(3) 2 .
Cu1 Cu1 N1 N2 50(3) 3 .
N3 Cu1 N1 N2 159.2(5) 2 .
N3 Cu1 N1 N2 -152.3(6) 3 .
N3 Cu1 N1 N2 170(2) . .
N1 Cu1 N1 N2 -37.3(5) 2 .
N1 Cu1 N1 N2 44.4(5) 3 .
Cu1 Cu1 N1 Cu1 -81.1(5) 2 3
N3 Cu1 N1 Cu1 109(3) 2 3
N3 Cu1 N1 Cu1 158(3) 3 3
N3 Cu1 N1 Cu1 120(5) . 3
N1 Cu1 N1 Cu1 -87(2) 2 3
N1 Cu1 N1 Cu1 -6(2) 3 3
Cu1 Cu1 N1 Cu1 81.1(5) 3 2
N3 Cu1 N1 Cu1 -170(4) 2 2
N3 Cu1 N1 Cu1 -121(4) 3 2
N3 Cu1 N1 Cu1 -159(5) . 2
N1 Cu1 N1 Cu1 -6(3) 2 2
N1 Cu1 N1 Cu1 76(3) 3 2
C1 N1 N2 C3 -0.04(19) . .
Cu1 N1 N2 C3 171.6(4) . .
Cu1 N1 N2 C3 -178.9(2) 3 .
Cu1 N1 N2 C3 165.9(3) 2 .
C1 N1 N2 B1 -177.50(12) . .
Cu1 N1 N2 B1 -5.9(5) . .
Cu1 N1 N2 B1 3.7(2) 3 .
Cu1 N1 N2 B1 -11.6(3) 2 .
N2 N1 C1 C2 0.08(18) . .
Cu1 N1 C1 C2 -169.8(5) . .
Cu1 N1 C1 C2 178.3(3) 3 .
Cu1 N1 C1 C2 -158.8(3) 2 .
N2 N1 C1 C4 177.49(14) . .
Cu1 N1 C1 C4 7.6(6) . .
Cu1 N1 C1 C4 -4.3(4) 3 .
Cu1 N1 C1 C4 18.7(4) 2 .
N1 C1 C2 C3 -0.1(2) . .
C4 C1 C2 C3 -177.23(17) . .
N1 N2 C3 C2 0.0(2) . .
B1 N2 C3 C2 177.21(14) . .
C1 C2 C3 N2 0.1(2) . .
N1 C1 C4 C9 -80.8(2) . .
C2 C1 C4 C9 96.1(2) . .
N1 C1 C4 C5 100.10(18) . .
C2 C1 C4 C5 -83.1(2) . .
C9 C4 C5 C6 -0.1(2) . .
C1 C4 C5 C6 179.05(16) . .
C9 C4 C5 C10 178.40(17) . .
C1 C4 C5 C10 -2.5(2) . .
C4 C5 C6 C7 0.9(3) . .
C10 C5 C6 C7 -177.6(2) . .
C5 C6 C7 C8 -0.9(3) . .
C5 C6 C7 C11 178.1(2) . .
C6 C7 C8 C9 0.0(3) . .
C11 C7 C8 C9 -179.0(2) . .
C7 C8 C9 C4 0.8(3) . .
C7 C8 C9 C12 -179.2(2) . .
C5 C4 C9 C8 -0.7(3) . .
C1 C4 C9 C8 -179.85(16) . .
C5 C4 C9 C12 179.20(17) . .
C1 C4 C9 C12 0.1(2) . .
Cu1 Cu1 N3 N3 -111(2) 2 3
Cu1 Cu1 N3 N3 -178(2) 3 3
N3 Cu1 N3 N3 67.57(6) 2 3
N1 Cu1 N3 N3 52(2) . 3
N1 Cu1 N3 N3 -99.3(5) 2 3
N1 Cu1 N3 N3 176.8(5) 3 3
Cu1 Cu1 N3 N3 -178(2) 2 2
Cu1 Cu1 N3 N3 114(2) 3 2
N3 Cu1 N3 N3 -67.57(6) 3 2
N1 Cu1 N3 N3 -15(2) . 2
N1 Cu1 N3 N3 -166.9(5) 2 2
N1 Cu1 N3 N3 109.3(5) 3 2
Cu1 Cu1 N3 C13 -144.6(18) 2 .
Cu1 Cu1 N3 C13 147.8(18) 3 .
N3 Cu1 N3 C13 33.5(6) 2 .
N3 Cu1 N3 C13 -34.1(6) 3 .
N1 Cu1 N3 C13 18(3) . .
N1 Cu1 N3 C13 -133.4(5) 2 .
N1 Cu1 N3 C13 142.8(5) 3 .
Cu1 Cu1 N3 C13 -158(2) 2 2
Cu1 Cu1 N3 C13 135(2) 3 2
N3 Cu1 N3 C13 20.6(4) 2 2
N3 Cu1 N3 C13 -47.0(4) 3 2
N1 Cu1 N3 C13 5(2) . 2
N1 Cu1 N3 C13 -146.3(3) 2 2
N1 Cu1 N3 C13 129.9(3) 3 2
Cu1 Cu1 N3 C13 -132(2) 2 3
Cu1 Cu1 N3 C13 161(2) 3 3
N3 Cu1 N3 C13 46.3(4) 2 3
N3 Cu1 N3 C13 -21.3(4) 3 3
N1 Cu1 N3 C13 31(2) . 3
N1 Cu1 N3 C13 -120.6(3) 2 3
N1 Cu1 N3 C13 155.5(3) 3 3
Cu1 Cu1 N3 Cu1 67.57(6) 2 3
N3 Cu1 N3 Cu1 -114(2) 2 3
N3 Cu1 N3 Cu1 178(2) 3 3
N1 Cu1 N3 Cu1 -129(4) . 3
N1 Cu1 N3 Cu1 78.8(19) 2 3
N1 Cu1 N3 Cu1 -5.0(19) 3 3
Cu1 Cu1 N3 Cu1 -67.57(6) 3 2
N3 Cu1 N3 Cu1 178(2) 2 2
N3 Cu1 N3 Cu1 111(2) 3 2
N1 Cu1 N3 Cu1 163(4) . 2
N1 Cu1 N3 Cu1 11.3(18) 2 2
N1 Cu1 N3 Cu1 -72.6(18) 3 2
Cu1 Cu1 N3 C14 -136.1(13) 2 2
Cu1 Cu1 N3 C14 156.3(13) 3 2
N3 Cu1 N3 C14 42.0(19) 2 2
N3 Cu1 N3 C14 -25.6(19) 3 2
N1 Cu1 N3 C14 27(4) . 2
N1 Cu1 N3 C14 -124.9(17) 2 2
N1 Cu1 N3 C14 151.3(17) 3 2
N3 N3 C13 C13 -0.4(8) 3 3
N3 N3 C13 C13 60.4(8) 2 3
C13 N3 C13 C13 60.81(2) 2 3
Cu1 N3 C13 C13 49.6(12) 3 3
Cu1 N3 C13 C13 9.7(12) 2 3
C14 N3 C13 C13 -145.8(12) 2 3
Cu1 N3 C13 C13 30.3(12) . 3
N3 N3 C13 C13 -61.2(8) 3 2
N3 N3 C13 C13 -0.4(8) 2 2
C13 N3 C13 C13 -60.81(2) 3 2
Cu1 N3 C13 C13 -11.2(12) 3 2
Cu1 N3 C13 C13 -51.1(12) 2 2
C14 N3 C13 C13 153.4(12) 2 2
Cu1 N3 C13 C13 -30.5(12) . 2
N3 N3 C13 C14 145.4(6) 3 2
N3 N3 C13 C14 -153.8(6) 2 2
C13 N3 C13 C14 -153.4(12) 2 2
C13 N3 C13 C14 145.8(12) 3 2
Cu1 N3 C13 C14 -164.6(6) 3 2
Cu1 N3 C13 C14 155.5(6) 2 2
Cu1 N3 C13 C14 176.1(7) . 2
N3 N3 C13 C14B 118.1(4) 3 3
N3 N3 C13 C14B 179.0(4) 2 3
C13 N3 C13 C14B 179.4(10) 2 3
C13 N3 C13 C14B 118.6(10) 3 3
Cu1 N3 C13 C14B 168.2(6) 3 3
Cu1 N3 C13 C14B 128.3(6) 2 3
C14 N3 C13 C14B -27.2(4) 2 3
Cu1 N3 C13 C14B 148.9(7) . 3
N3 N3 C13 C14 -82.2(4) 3 3
N3 N3 C13 C14 -21.4(4) 2 3
C13 N3 C13 C14 -21.0(7) 2 3
C13 N3 C13 C14 -81.8(7) 3 3
Cu1 N3 C13 C14 -32.2(8) 3 3
Cu1 N3 C13 C14 -72.1(7) 2 3
C14 N3 C13 C14 132.4(6) 2 3
Cu1 N3 C13 C14 -51.5(8) . 3
N3 N3 C13 C14A 136.6(3) 3 .
N3 N3 C13 C14A -162.6(3) 2 .
C13 N3 C13 C14A -162.2(9) 2 .
C13 N3 C13 C14A 137.0(9) 3 .
Cu1 N3 C13 C14A -173.4(6) 3 .
Cu1 N3 C13 C14A 146.7(6) 2 .
C14 N3 C13 C14A -8.8(4) 2 .
Cu1 N3 C13 C14A 167.3(7) . .
N3 N3 C13 C14B -102.2(4) 3 .
N3 N3 C13 C14B -41.4(4) 2 .
C13 N3 C13 C14B -41.0(7) 2 .
C13 N3 C13 C14B -101.8(7) 3 .
Cu1 N3 C13 C14B -52.2(7) 3 .
Cu1 N3 C13 C14B -92.1(7) 2 .
C14 N3 C13 C14B 112.4(5) 2 .
Cu1 N3 C13 C14B -71.5(7) . .
N3 N3 C13 C14 15.8(4) 3 .
N3 N3 C13 C14 76.6(4) 2 .
C13 N3 C13 C14 77.0(7) 2 .
C13 N3 C13 C14 16.2(7) 3 .
Cu1 N3 C13 C14 65.8(7) 3 .
Cu1 N3 C13 C14 25.9(7) 2 .
C14 N3 C13 C14 -129.6(6) 2 .
Cu1 N3 C13 C14 46.5(7) . .
N3 N3 C13 N3 60.81(2) 2 3
C13 N3 C13 N3 61.2(8) 2 3
C13 N3 C13 N3 0.4(8) 3 3
Cu1 N3 C13 N3 50.0(5) 3 3
Cu1 N3 C13 N3 10.1(5) 2 3
C14 N3 C13 N3 -145.4(6) 2 3
Cu1 N3 C13 N3 30.7(6) . 3
N3 N3 C13 N3 -60.81(2) 3 2
C13 N3 C13 N3 0.4(8) 2 2
C13 N3 C13 N3 -60.4(8) 3 2
Cu1 N3 C13 N3 -10.8(5) 3 2
Cu1 N3 C13 N3 -50.7(4) 2 2
C14 N3 C13 N3 153.8(6) 2 2
Cu1 N3 C13 N3 -30.1(6) . 2
N3 N3 C13 C14B -0.9(4) 3 2
N3 N3 C13 C14B 59.9(4) 2 2
C13 N3 C13 C14B 60.3(5) 2 2
C13 N3 C13 C14B -0.5(5) 3 2
Cu1 N3 C13 C14B 49.1(8) 3 2
Cu1 N3 C13 C14B 9.2(8) 2 2
C14 N3 C13 C14B -146.3(7) 2 2
Cu1 N3 C13 C14B 29.8(8) . 2
C13 C13 C14 C13 36.4(12) 2 3
C14 C13 C14 C13 -174.9(16) 2 3
C14B C13 C14 C13 -162.1(15) 3 3
C14 C13 C14 C13 53.0(15) 3 3
N3 C13 C14 C13 -57.7(13) . 3
C14A C13 C14 C13 -176.3(14) . 3
C14B C13 C14 C13 59.5(15) . 3
N3 C13 C14 C13 -46.9(13) 3 3
N3 C13 C14 C13 -18.3(13) 2 3
C14B C13 C14 C13 40.3(13) 2 3
C13 C13 C14 C15 -91.8(14) 3 .
C13 C13 C14 C15 -55.3(2) 2 .
C14 C13 C14 C15 93.3(5) 2 .
C14B C13 C14 C15 106.1(2) 3 .
C14 C13 C14 C15 -38.7(3) 3 .
N3 C13 C14 C15 -149.4(3) . .
C14A C13 C14 C15 91.92(17) . .
C14B C13 C14 C15 -32.3(3) . .
N3 C13 C14 C15 -138.7(3) 3 .
N3 C13 C14 C15 -110.1(3) 2 .
C14B C13 C14 C15 -51.48(19) 2 .
C13 C13 C14 C19 91.9(15) 3 .
C13 C13 C14 C19 128.3(3) 2 .
C14 C13 C14 C19 -83.0(5) 2 .
C14B C13 C14 C19 -70.3(3) 3 .
C14 C13 C14 C19 144.9(2) 3 .
N3 C13 C14 C19 34.2(3) . .
C14A C13 C14 C19 -84.4(3) . .
C14B C13 C14 C19 151.37(15) . .
N3 C13 C14 C19 45.0(3) 3 .
N3 C13 C14 C19 73.5(3) 2 .
C14B C13 C14 C19 132.2(2) 2 .
C13 C13 C14 C13 -36.4(12) 3 2
C14 C13 C14 C13 148.7(6) 2 2
C14B C13 C14 C13 161.4(4) 3 2
C14 C13 C14 C13 16.6(3) 3 2
N3 C13 C14 C13 -94.08(18) . 2
C14A C13 C14 C13 147.3(3) . 2
C14B C13 C14 C13 23.1(3) . 2
N3 C13 C14 C13 -83.34(16) 3 2
N3 C13 C14 C13 -54.75(18) 2 2
C14B C13 C14 C13 3.87(14) 2 2
C13 C13 C14 N3 46.9(13) 3 3
C13 C13 C14 N3 83.34(16) 2 3
C14 C13 C14 N3 -128.0(7) 2 3
C14B C13 C14 N3 -115.2(4) 3 3
C14 C13 C14 N3 99.9(3) 3 3
N3 C13 C14 N3 -10.7(3) . 3
C14A C13 C14 N3 -129.4(3) . 3
C14B C13 C14 N3 106.4(3) . 3
N3 C13 C14 N3 28.6(2) 2 3
C14B C13 C14 N3 87.2(2) 2 3
C13 C14 C15 C16 167.4(4) 3 .
C19 C14 C15 C16 0.0 . .
C13 C14 C15 C16 161.95(18) 2 .
C13 C14 C15 C16 -176.30(11) . .
N3 C14 C15 C16 102.4(4) 3 .
C19 C14 C15 C13 -167.4(4) . 3
C13 C14 C15 C13 -5.4(5) 2 3
C13 C14 C15 C13 16.3(4) . 3
N3 C14 C15 C13 -65.0(7) 3 3
C14 C15 C16 C17 0.0 . .
C13 C15 C16 C17 8.0(3) 3 .
C15 C16 C17 C18 0.0 . .
C16 C17 C18 C19 0.0 . .
C17 C18 C19 C14 0.0 . .
C17 C18 C19 C13 -8.4(3) . 3
C13 C14 C19 C18 -167.8(5) 3 .
C15 C14 C19 C18 0.0 . .
C13 C14 C19 C18 -156.5(2) 2 .
C13 C14 C19 C18 176.42(11) . .
N3 C14 C19 C18 -143.76(15) 3 .
C15 C14 C19 C13 167.8(5) . 3
C13 C14 C19 C13 11.3(5) 2 3
C13 C14 C19 C13 -15.8(5) . 3
N3 C14 C19 C13 24.0(4) 3 3
C13 C13 C14A C15A -11.3(6) 3 .
C13 C13 C14A C15A 85.5(12) 2 .
C14 C13 C14A C15A 176.7(19) 2 .
C14B C13 C14A C15A -57.7(4) 3 .
C14 C13 C14A C15A 98.2(3) 3 .
N3 C13 C14A C15A -129.8(4) . .
C14B C13 C14A C15A 112.30(14) . .
C14 C13 C14A C15A -9.7(3) . .
N3 C13 C14A C15A -92.6(5) 3 .
N3 C13 C14A C15A -149.5(5) 2 .
C14B C13 C14A C15A 1.4(3) 2 .
C13 C13 C14A C19A 165.3(5) 3 .
C13 C13 C14A C19A -98.0(12) 2 .
C14 C13 C14A C19A -6.7(19) 2 .
C14B C13 C14A C19A 118.9(3) 3 .
C14 C13 C14A C19A -85.3(4) 3 .
N3 C13 C14A C19A 46.8(4) . .
C14B C13 C14A C19A -71.1(3) . .
C14 C13 C14A C19A 166.84(15) . .
N3 C13 C14A C19A 84.0(4) 3 .
N3 C13 C14A C19A 27.1(6) 2 .
C14B C13 C14A C19A 177.9(2) 2 .
C19A C14A C15A C16A 0.0 . .
C13 C14A C15A C16A 176.51(15) . .
C14A C15A C16A C17A 0.0 . .
C15A C16A C17A C18A 0.0 . .
C16A C17A C18A C19A 0.0 . .
C17A C18A C19A C14A 0.0 . .
C15A C14A C19A C18A 0.0 . .
C13 C14A C19A C18A -176.66(14) . .
C13 C13 C14B C13 -18.9(3) 3 2
C14 C13 C14B C13 -168.9(6) 2 2
C14B C13 C14B C13 -154.4(5) 3 2
C14 C13 C14B C13 -15.3(8) 3 2
N3 C13 C14B C13 83.3(4) . 2
C14A C13 C14B C13 -158.7(4) . 2
C14 C13 C14B C13 -35.4(5) . 2
N3 C13 C14B C13 40.6(4) 3 2
N3 C13 C14B C13 57.2(4) 2 2
C14B C13 C14B C13 -30.3(5) 2 2
C13 C13 C14B C19B -43.9(3) 3 .
C13 C13 C14B C19B -24.9(4) 2 .
C14 C13 C14B C19B 166.2(4) 2 .
C14B C13 C14B C19B -179.3(3) 3 .
C14 C13 C14B C19B -40.2(7) 3 .
N3 C13 C14B C19B 58.4(2) . .
C14A C13 C14B C19B 176.31(13) . .
C14 C13 C14B C19B -60.4(3) . .
N3 C13 C14B C19B 15.7(3) 3 .
N3 C13 C14B C19B 32.2(2) 2 .
C14B C13 C14B C19B -55.2(2) 2 .
C13 C13 C14B C15B 127.8(2) 3 .
C13 C13 C14B C15B 146.7(4) 2 .
C14 C13 C14B C15B -22.2(5) 2 .
C14B C13 C14B C15B -7.7(4) 3 .
C14 C13 C14B C15B 131.4(7) 3 .
N3 C13 C14B C15B -130.0(2) . .
C14A C13 C14B C15B -12.0(3) . .
C14 C13 C14B C15B 111.27(14) . .
N3 C13 C14B C15B -172.7(2) 3 .
N3 C13 C14B C15B -156.13(18) 2 .
C14B C13 C14B C15B 116.39(9) 2 .
C13 C13 C14B C13 18.9(3) 2 3
C14 C13 C14B C13 -150.0(5) 2 3
C14B C13 C14B C13 -135.5(5) 3 3
C14 C13 C14B C13 3.7(9) 3 3
N3 C13 C14B C13 102.2(2) . 3
C14A C13 C14B C13 -139.8(4) . 3
C14 C13 C14B C13 -16.5(3) . 3
N3 C13 C14B C13 59.6(2) 3 3
N3 C13 C14B C13 76.1(2) 2 3
C14B C13 C14B C13 -11.4(3) 2 3
C13 C14B C15B C16B -152.8(4) 2 .
C19B C14B C15B C16B 0.0 . .
C13 C14B C15B C16B -171.66(14) . .
C13 C14B C15B C16B -148.3(2) 3 .
C14B C15B C16B C17B 0.0 . .
C15B C16B C17B C18B 0.0 . .
C16B C17B C18B C19B 0.0 . .
C17B C18B C19B C14B 0.0 . .
C17B C18B C19B C13 22.8(4) . 2
C13 C14B C19B C18B 161.8(3) 2 .
C15B C14B C19B C18B 0.0 . .
C13 C14B C19B C18B 171.57(16) . .
C13 C14B C19B C18B 155.87(14) 3 .
C15B C14B C19B C13 -161.8(3) . 2
C13 C14B C19B C13 9.8(2) . 2
C13 C14B C19B C13 -5.9(2) 3 2
C3 N2 B1 N2 -113.4(2) . 2
N1 N2 B1 N2 63.58(18) . 2
C3 N2 B1 N2 125.6(2) . 3
N1 N2 B1 N2 -57.42(19) . 3
